data_4126982
loop_
_publ_author_name
'Rao, Bin'
'Chong, Che Chang'
'Kinjo, Rei'

_publ_section_title
;
 Metal-Free Regio- and Chemoselective Hydroboration of Pyridines Catalyzed
 by 1,3,2-Diazaphosphenium Triflate
;
_journal_name_full 'Journal of the American Chemical Society'
_journal_paper_doi 10.1021/jacs.7b09754
_journal_year 2018
_chemical_formula_sum 'C15 H22 F3 N2 O3 P S'
_chemical_formula_weight 398.37
_space_group_crystal_system monoclinic
_space_group_IT_number 7
_space_group_name_Hall 'P -2yc'
_space_group_name_H-M_alt 'P 1 c 1'
_symmetry_space_group_name_Hall 'P -2yc'
_symmetry_space_group_name_H-M 'P 1 c 1'
_atom_sites_solution_hydrogens geom
_cell_angle_alpha 90
_cell_angle_beta 111.282(2)
_cell_angle_gamma 90
_cell_formula_units_Z 4
_cell_length_a 14.3752(9)
_cell_length_b 8.7993(6)
_cell_length_c 15.8616(12)
_cell_measurement_reflns_used 4755
_cell_measurement_temperature 100.(2)
_cell_measurement_theta_max 29.5823
_cell_measurement_theta_min 2.6204
_cell_volume 1869.5(2)
_computing_cell_refinement 'SAINT V8.37A (Bruker AXS Inc., 2015)'
_computing_data_collection 'APEX3 (Bruker AXS Inc., 2016)'
_computing_data_reduction 'SAINT V8.37A (Bruker AXS Inc., 2015)'
_computing_molecular_graphics 'XP (Bruker AXS Inc., 2016)'
_computing_publication_material 'APEX3 (Bruker AXS Inc., 2016)'
_computing_structure_refinement 'SHELXL-2014/7 (Sheldrick, 2014)'
_computing_structure_solution 'XT, VERSION 2014/5'
_diffrn_ambient_temperature 100.(2)
_diffrn_detector_area_resol_mean 7.4074
_diffrn_measured_fraction_theta_full 0.994
_diffrn_measured_fraction_theta_max 0.994
_diffrn_measurement_device_type 'Photon II CPADs detector'
_diffrn_measurement_method 'phi and omega scans'
_diffrn_radiation_monochromator 'Multilayer Mirror'
_diffrn_radiation_type MoK\a
_diffrn_radiation_wavelength 0.71073
_diffrn_reflns_av_R_equivalents 0.1597
_diffrn_reflns_av_unetI/netI 0.1655
_diffrn_reflns_limit_h_max 19
_diffrn_reflns_limit_h_min -20
_diffrn_reflns_limit_k_max 12
_diffrn_reflns_limit_k_min -12
_diffrn_reflns_limit_l_max 22
_diffrn_reflns_limit_l_min -22
_diffrn_reflns_number 40903
_diffrn_reflns_theta_full 29.72
_diffrn_reflns_theta_max 29.72
_diffrn_reflns_theta_min 2.31
_diffrn_source 'Incoatec microfocus source'
_diffrn_source_type 'Bruker D8 Quest'
_exptl_absorpt_coefficient_mu 0.304
_exptl_absorpt_correction_T_max 0.98
_exptl_absorpt_correction_T_min 0.71
_exptl_absorpt_correction_type multi-scan
_exptl_absorpt_process_details
;
SADABS-2016/2 - Bruker AXS area detector scaling and absorption correction
;
_exptl_crystal_colour colourless
_exptl_crystal_density_diffrn 1.415
_exptl_crystal_density_method 'not measured'
_exptl_crystal_description plate
_exptl_crystal_F_000 832
_exptl_crystal_size_max 0.120
_exptl_crystal_size_mid 0.100
_exptl_crystal_size_min 0.060
_refine_diff_density_max 0.368
_refine_diff_density_min -0.486
_refine_ls_abs_structure_details
;

Flack x determined using 1791 quotients [(I+)-(I-)]/[(I+)+(I-)]
(Parsons, Flack and Wagner, Acta Cryst. B69 (2013) 249-259).
;
_refine_ls_abs_structure_Flack -0.01(8)
_refine_ls_extinction_method none
_refine_ls_goodness_of_fit_ref 1.035
_refine_ls_hydrogen_treatment constr
_refine_ls_matrix_type full
_refine_ls_number_parameters 463
_refine_ls_number_reflns 10143
_refine_ls_number_restraints 2
_refine_ls_restrained_S_all 1.035
_refine_ls_R_factor_all 0.1572
_refine_ls_R_factor_gt 0.0710
_refine_ls_shift/su_max 0.000
_refine_ls_shift/su_mean 0.000
_refine_ls_structure_factor_coef Fsqd
_refine_ls_weighting_details 'w=1/[\s^2^(Fo^2^)+(0.0295P)^2^] where P=(Fo^2^+2Fc^2^)/3'
_refine_ls_weighting_scheme calc
_refine_ls_wR_factor_gt 0.1052
_refine_ls_wR_factor_ref 0.1320
_reflns_number_gt 5825
_reflns_number_total 10143
_reflns_threshold_expression 'I > 2\s(I)'
_cod_data_source_file ja7b09754_si_002.cif
_cod_data_source_block rei704m
_cod_depositor_comments
;
The following automatic conversions were performed:

'_exptl_absorpt_correction_type' value 'Multi-Scan' changed to
'multi-scan' according to
/home/data/users/saulius/crontab/automatic-downloads/rss-feeds/ACS/lib/dictionaries/cif_core.dic
dictionary named 'cif_core.dic' version 2.4.2 from 2011-04-26.

Automatic conversion script
Id: cif_fix_values 4973 2017-02-22 13:04:09Z antanas 
;
_cod_database_code 4126982

loop_
_space_group_symop_operation_xyz
'x, y, z'
'x, -y, z+1/2'

loop_
_atom_site_type_symbol
_atom_site_label
_atom_site_fract_x
_atom_site_fract_y
_atom_site_fract_z
_atom_site_U_iso_or_equiv
_atom_site_adp_type
_atom_site_calc_flag
_atom_site_refinement_flags_adp
_atom_site_refinement_flags_posn
_atom_site_occupancy
C C1 0.5614(5) 0.3254(7) 0.3634(4) 0.0266(15) Uani d . . 1
C C2 0.5439(5) 0.4141(8) 0.2763(4) 0.0357(18) Uani d . . 1
H H2A 0.4978 0.3573 0.2249 0.053 Uiso calc U R 1
H H2B 0.6075 0.4283 0.2679 0.053 Uiso calc U R 1
H H2C 0.5149 0.5134 0.2802 0.053 Uiso calc U R 1
C C3 0.6162(5) 0.1797(7) 0.3619(4) 0.0339(18) Uani d . . 1
H H3A 0.6302 0.1252 0.4191 0.051 Uiso calc U R 1
H H3B 0.6792 0.2033 0.354 0.051 Uiso calc U R 1
H H3C 0.5748 0.1159 0.3116 0.051 Uiso calc U R 1
C C4 0.4622(5) 0.2995(8) 0.3742(4) 0.0320(17) Uani d . . 1
H H4A 0.4731 0.2444 0.4306 0.048 Uiso calc U R 1
H H4B 0.4186 0.2396 0.323 0.048 Uiso calc U R 1
H H4C 0.4307 0.3977 0.3758 0.048 Uiso calc U R 1
C C5 0.6564(4) 0.3836(7) 0.5335(4) 0.0196(14) Uani d . . 1
C C6 0.6354(5) 0.2545(7) 0.5733(4) 0.0245(15) Uani d . . 1
H H6 0.5943 0.1761 0.5375 0.029 Uiso calc U R 1
C C7 0.6759(5) 0.2431(8) 0.6665(4) 0.0288(16) Uani d . . 1
H H7 0.6624 0.1552 0.695 0.035 Uiso calc U R 1
C C8 0.7359(5) 0.3572(8) 0.7197(4) 0.0304(16) Uani d . . 1
H H8 0.7627 0.3455 0.7836 0.036 Uiso calc U R 1
C C9 0.7572(5) 0.4869(7) 0.6814(4) 0.0247(15) Uani d . . 1
H H9 0.7975 0.5652 0.7179 0.03 Uiso calc U R 1
C C10 0.7173(4) 0.4993(7) 0.5870(4) 0.0202(14) Uani d . . 1
C C11 0.7904(5) 0.7601(7) 0.5679(4) 0.0276(16) Uani d . . 1
C C12 0.8986(4) 0.7132(8) 0.6137(5) 0.0352(18) Uani d . . 1
H H12A 0.9064 0.6552 0.6686 0.053 Uiso calc U R 1
H H12B 0.9409 0.8041 0.6298 0.053 Uiso calc U R 1
H H12C 0.9186 0.65 0.5723 0.053 Uiso calc U R 1
C C13 0.7801(6) 0.8564(8) 0.4845(5) 0.041(2) Uani d . . 1
H H13A 0.8054 0.7991 0.4444 0.061 Uiso calc U R 1
H H13B 0.8186 0.9504 0.5035 0.061 Uiso calc U R 1
H H13C 0.7096 0.8814 0.4521 0.061 Uiso calc U R 1
C C14 0.7499(5) 0.8490(8) 0.6293(5) 0.0361(18) Uani d . . 1
H H14A 0.6794 0.8731 0.5964 0.054 Uiso calc U R 1
H H14B 0.7878 0.9435 0.6482 0.054 Uiso calc U R 1
H H14C 0.7563 0.7879 0.6827 0.054 Uiso calc U R 1
C C15 0.9432(5) 0.2605(7) 0.5249(4) 0.0242(15) Uani d . . 1
C C16 0.4111(5) 0.7053(7) 0.4953(5) 0.0276(15) Uani d . . 1
C C17 0.0609(5) 0.8606(7) 0.3494(4) 0.0225(14) Uani d . . 1
C C18 0.1016(5) 0.7095(7) 0.3316(4) 0.0306(16) Uani d . . 1
H H18A 0.1696 0.7239 0.3325 0.046 Uiso calc U R 1
H H18B 0.0589 0.6707 0.2723 0.046 Uiso calc U R 1
H H18C 0.1027 0.6365 0.3786 0.046 Uiso calc U R 1
C C19 0.0578(5) 0.9737(7) 0.2762(4) 0.0293(16) Uani d . . 1
H H19A 0.0341 1.0721 0.2893 0.044 Uiso calc U R 1
H H19B 0.0123 0.9366 0.2174 0.044 Uiso calc U R 1
H H19C 0.1249 0.9855 0.2745 0.044 Uiso calc U R 1
C C20 -0.0444(4) 0.8468(7) 0.3517(4) 0.0271(15) Uani d . . 1
H H20A -0.0443 0.7713 0.3971 0.041 Uiso calc U R 1
H H20B -0.0909 0.8149 0.2921 0.041 Uiso calc U R 1
H H20C -0.0654 0.9455 0.3673 0.041 Uiso calc U R 1
C C21 0.1496(4) 0.8540(7) 0.5231(4) 0.0176(13) Uani d . . 1
C C22 0.1157(4) 0.7149(7) 0.5434(4) 0.0219(14) Uani d . . 1
H H22 0.0719 0.6531 0.4967 0.026 Uiso calc U R 1
C C23 0.1469(4) 0.6693(7) 0.6322(4) 0.0218(14) Uani d . . 1
H H23 0.1251 0.5745 0.647 0.026 Uiso calc U R 1
C C24 0.2107(4) 0.7615(7) 0.7012(4) 0.0229(14) Uani d . . 1
H H24 0.2307 0.7282 0.7622 0.027 Uiso calc U R 1
C C25 0.2447(4) 0.8977(7) 0.6830(4) 0.0202(13) Uani d . . 1
H H25 0.2875 0.9595 0.7304 0.024 Uiso calc U R 1
C C26 0.2148(4) 0.9442(6) 0.5923(4) 0.0176(13) Uani d . . 1
C C27 0.3090(4) 1.1990(7) 0.6118(4) 0.0243(15) Uani d . . 1
C C28 0.3158(5) 1.3233(7) 0.5468(4) 0.0332(17) Uani d . . 1
H H28A 0.3455 1.2812 0.5052 0.05 Uiso calc U R 1
H H28B 0.3575 1.4067 0.5814 0.05 Uiso calc U R 1
H H28C 0.2487 1.3616 0.5122 0.05 Uiso calc U R 1
C C29 0.2646(5) 1.2693(7) 0.6764(4) 0.0280(16) Uani d . . 1
H H29A 0.1969 1.3054 0.6422 0.042 Uiso calc U R 1
H H29B 0.3062 1.355 0.7082 0.042 Uiso calc U R 1
H H29C 0.2623 1.1929 0.7206 0.042 Uiso calc U R 1
C C30 0.4123(5) 1.1305(8) 0.6590(4) 0.0301(16) Uani d . . 1
H H30A 0.4087 1.0514 0.7012 0.045 Uiso calc U R 1
H H30B 0.4587 1.2102 0.6924 0.045 Uiso calc U R 1
H H30C 0.4359 1.086 0.6138 0.045 Uiso calc U R 1
F F1 0.9881(3) 0.1263(4) 0.5362(2) 0.0323(10) Uani d . . 1
F F2 0.9915(3) 0.3457(4) 0.5971(2) 0.0372(10) Uani d . . 1
F F3 0.8514(3) 0.2385(4) 0.5249(3) 0.0376(10) Uani d . . 1
F F4 0.4915(3) 0.6236(4) 0.5409(2) 0.0333(10) Uani d . . 1
F F5 0.3734(3) 0.7565(5) 0.5546(3) 0.0521(13) Uani d . . 1
F F6 0.3437(3) 0.6103(4) 0.4404(3) 0.0556(14) Uani d . . 1
N N1 0.6267(3) 0.4230(5) 0.4416(3) 0.0176(11) Uani d . . 1
N N2 0.7285(3) 0.6195(6) 0.5334(3) 0.0200(12) Uani d . . 1
N N3 0.1295(3) 0.9234(5) 0.4388(3) 0.0173(11) Uani d . . 1
N N4 0.2407(3) 1.0773(5) 0.5571(3) 0.0181(11) Uani d . . 1
O O1 0.8876(4) 0.2478(6) 0.3523(3) 0.0439(14) Uani d . . 1
O O2 0.8905(4) 0.4951(5) 0.4218(3) 0.0373(13) Uani d . . 1
O O3 1.0453(4) 0.3686(6) 0.4368(3) 0.0420(13) Uani d . . 1
O O4 0.4827(4) 0.7776(6) 0.3767(3) 0.0482(15) Uani d . . 1
O O5 0.3440(3) 0.9275(5) 0.3851(3) 0.0279(11) Uani d . . 1
O O6 0.5074(4) 0.9497(5) 0.5020(3) 0.0460(15) Uani d . . 1
P P1 0.66911(12) 0.58884(19) 0.42458(11) 0.0224(4) Uani d . . 1
P P2 0.18732(12) 1.08698(19) 0.44562(11) 0.0223(4) Uani d . . 1
S S1 0.94114(13) 0.35392(18) 0.42146(11) 0.0263(4) Uani d . . 1
S S2 0.43989(12) 0.85776(18) 0.43179(11) 0.0246(4) Uani d . . 1

loop_
_atom_site_aniso_label
_atom_site_aniso_U_11
_atom_site_aniso_U_22
_atom_site_aniso_U_33
_atom_site_aniso_U_12
_atom_site_aniso_U_13
_atom_site_aniso_U_23
C1 0.022(3) 0.026(4) 0.024(3) -0.006(3) -0.001(3) -0.005(3)
C2 0.038(4) 0.038(4) 0.024(3) -0.010(3) 0.003(3) -0.005(3)
C3 0.034(4) 0.028(4) 0.034(4) -0.001(3) 0.007(3) -0.011(3)
C4 0.022(4) 0.036(4) 0.032(4) -0.005(3) 0.003(3) -0.005(3)
C5 0.013(3) 0.023(3) 0.022(3) 0.004(2) 0.006(3) 0.002(3)
C6 0.020(3) 0.024(4) 0.029(3) -0.001(3) 0.008(3) 0.000(3)
C7 0.032(4) 0.027(4) 0.032(4) 0.005(3) 0.016(3) 0.008(3)
C8 0.029(4) 0.038(4) 0.024(3) 0.011(3) 0.009(3) 0.003(3)
C9 0.021(3) 0.027(4) 0.024(3) 0.006(3) 0.005(3) -0.005(3)
C10 0.012(3) 0.021(3) 0.027(3) 0.005(2) 0.007(3) 0.000(3)
C11 0.023(3) 0.019(3) 0.038(4) -0.002(3) 0.009(3) -0.011(3)
C12 0.015(3) 0.041(4) 0.047(4) -0.008(3) 0.009(3) -0.018(3)
C13 0.051(5) 0.023(4) 0.049(5) -0.013(4) 0.017(4) -0.004(3)
C14 0.032(4) 0.032(4) 0.042(4) -0.001(3) 0.010(3) -0.010(3)
C15 0.022(3) 0.018(3) 0.030(4) 0.002(3) 0.007(3) 0.005(3)
C16 0.022(3) 0.024(4) 0.038(4) 0.005(3) 0.011(3) 0.006(3)
C17 0.023(3) 0.024(3) 0.015(3) -0.004(3) 0.002(3) -0.004(3)
C18 0.037(4) 0.030(4) 0.025(3) -0.001(3) 0.011(3) -0.004(3)
C19 0.030(4) 0.032(4) 0.021(3) -0.005(3) 0.004(3) 0.002(3)
C20 0.019(3) 0.029(4) 0.028(3) -0.004(3) 0.003(3) -0.001(3)
C21 0.014(3) 0.022(3) 0.020(3) 0.002(2) 0.009(2) 0.003(3)
C22 0.017(3) 0.022(3) 0.027(3) -0.001(3) 0.008(3) 0.000(3)
C23 0.019(3) 0.020(3) 0.029(3) 0.002(3) 0.011(3) 0.002(3)
C24 0.020(3) 0.021(3) 0.024(3) 0.003(3) 0.005(3) 0.005(3)
C25 0.018(3) 0.021(3) 0.020(3) 0.002(3) 0.005(2) -0.002(3)
C26 0.015(3) 0.016(3) 0.025(3) 0.002(2) 0.010(3) 0.003(2)
C27 0.019(3) 0.024(3) 0.027(3) -0.007(3) 0.005(3) -0.007(3)
C28 0.040(4) 0.026(4) 0.035(4) -0.010(3) 0.015(3) 0.000(3)
C29 0.026(3) 0.022(3) 0.033(4) 0.000(3) 0.006(3) -0.001(3)
C30 0.021(3) 0.033(4) 0.034(4) -0.008(3) 0.008(3) -0.009(3)
F1 0.038(2) 0.025(2) 0.035(2) 0.0099(17) 0.0142(18) 0.0113(16)
F2 0.048(3) 0.033(2) 0.023(2) -0.0064(19) 0.0049(18) -0.0037(17)
F3 0.029(2) 0.035(2) 0.056(3) -0.0035(18) 0.023(2) 0.0020(19)
F4 0.030(2) 0.033(2) 0.038(2) 0.0134(17) 0.0142(17) 0.0133(17)
F5 0.058(3) 0.059(3) 0.060(3) 0.030(2) 0.047(3) 0.030(2)
F6 0.040(3) 0.031(3) 0.078(3) -0.013(2) -0.001(2) 0.011(2)
N1 0.016(2) 0.017(3) 0.019(2) -0.003(2) 0.005(2) -0.001(2)
N2 0.012(2) 0.020(3) 0.025(3) -0.001(2) 0.004(2) -0.007(2)
N3 0.018(2) 0.019(3) 0.016(2) -0.002(2) 0.007(2) 0.000(2)
N4 0.016(2) 0.020(3) 0.020(3) -0.001(2) 0.007(2) -0.002(2)
O1 0.066(4) 0.034(3) 0.023(2) -0.001(3) 0.005(2) -0.006(2)
O2 0.051(3) 0.025(3) 0.031(3) 0.009(2) 0.008(2) 0.006(2)
O3 0.043(3) 0.043(3) 0.050(3) -0.005(2) 0.029(3) 0.004(2)
O4 0.052(4) 0.067(4) 0.035(3) 0.026(3) 0.027(3) 0.012(3)
O5 0.027(2) 0.028(2) 0.027(2) 0.003(2) 0.007(2) 0.005(2)
O6 0.038(3) 0.033(3) 0.047(3) -0.017(2) -0.009(3) 0.004(2)
P1 0.0210(9) 0.0198(9) 0.0266(9) -0.0037(7) 0.0090(7) -0.0005(7)
P2 0.0221(9) 0.0215(9) 0.0236(9) -0.0029(7) 0.0086(7) 0.0012(7)
S1 0.0347(9) 0.0191(8) 0.0237(9) 0.0009(8) 0.0088(7) 0.0018(7)
S2 0.0194(8) 0.0266(9) 0.0267(9) -0.0012(7) 0.0072(7) 0.0051(7)

loop_
_atom_type_symbol
_atom_type_description
_atom_type_scat_dispersion_real
_atom_type_scat_dispersion_imag
_atom_type_scat_source
C C 0.0033 0.0016 'International Tables Vol C Tables 4.2.6.8 and 6.1.1.4'
H H 0.0000 0.0000 'International Tables Vol C Tables 4.2.6.8 and 6.1.1.4'
F F 0.0171 0.0103 'International Tables Vol C Tables 4.2.6.8 and 6.1.1.4'
N N 0.0061 0.0033 'International Tables Vol C Tables 4.2.6.8 and 6.1.1.4'
O O 0.0106 0.0060 'International Tables Vol C Tables 4.2.6.8 and 6.1.1.4'
P P 0.1023 0.0942 'International Tables Vol C Tables 4.2.6.8 and 6.1.1.4'
S S 0.1246 0.1234 'International Tables Vol C Tables 4.2.6.8 and 6.1.1.4'

loop_
_geom_angle_atom_site_label_1
_geom_angle_atom_site_label_2
_geom_angle_atom_site_label_3
_geom_angle
C3 C1 C4 113.1(6)
C3 C1 N1 108.8(5)
C4 C1 N1 108.7(5)
C3 C1 C2 109.6(6)
C4 C1 C2 109.0(5)
N1 C1 C2 107.5(5)
C1 C2 H2A 109.5
C1 C2 H2B 109.5
H2A C2 H2B 109.5
C1 C2 H2C 109.5
H2A C2 H2C 109.5
H2B C2 H2C 109.5
C1 C3 H3A 109.5
C1 C3 H3B 109.5
H3A C3 H3B 109.5
C1 C3 H3C 109.5
H3A C3 H3C 109.5
H3B C3 H3C 109.5
C1 C4 H4A 109.5
C1 C4 H4B 109.5
H4A C4 H4B 109.5
C1 C4 H4C 109.5
H4A C4 H4C 109.5
H4B C4 H4C 109.5
C6 C5 N1 129.8(5)
C6 C5 C10 120.6(5)
N1 C5 C10 109.6(5)
C7 C6 C5 118.0(6)
C7 C6 H6 121.0
C5 C6 H6 121.0
C6 C7 C8 121.6(6)
C6 C7 H7 119.2
C8 C7 H7 119.2
C9 C8 C7 121.2(6)
C9 C8 H8 119.4
C7 C8 H8 119.4
C8 C9 C10 117.8(6)
C8 C9 H9 121.1
C10 C9 H9 121.1
C9 C10 N2 128.0(6)
C9 C10 C5 120.8(6)
N2 C10 C5 111.3(5)
N2 C11 C12 108.6(5)
N2 C11 C14 110.0(6)
C12 C11 C14 113.5(5)
N2 C11 C13 106.3(5)
C12 C11 C13 109.0(6)
C14 C11 C13 109.2(6)
C11 C12 H12A 109.5
C11 C12 H12B 109.5
H12A C12 H12B 109.5
C11 C12 H12C 109.5
H12A C12 H12C 109.5
H12B C12 H12C 109.5
C11 C13 H13A 109.5
C11 C13 H13B 109.5
H13A C13 H13B 109.5
C11 C13 H13C 109.5
H13A C13 H13C 109.5
H13B C13 H13C 109.5
C11 C14 H14A 109.5
C11 C14 H14B 109.5
H14A C14 H14B 109.5
C11 C14 H14C 109.5
H14A C14 H14C 109.5
H14B C14 H14C 109.5
F1 C15 F2 108.0(5)
F1 C15 F3 107.6(5)
F2 C15 F3 106.8(5)
F1 C15 S1 111.8(5)
F2 C15 S1 110.6(4)
F3 C15 S1 111.8(4)
F5 C16 F4 107.3(5)
F5 C16 F6 106.9(6)
F4 C16 F6 107.3(5)
F5 C16 S2 112.2(5)
F4 C16 S2 111.9(5)
F6 C16 S2 111.0(5)
N3 C17 C19 107.9(5)
N3 C17 C18 109.4(5)
C19 C17 C18 109.8(6)
N3 C17 C20 108.7(5)
C19 C17 C20 108.3(5)
C18 C17 C20 112.7(5)
C17 C18 H18A 109.5
C17 C18 H18B 109.5
H18A C18 H18B 109.5
C17 C18 H18C 109.5
H18A C18 H18C 109.5
H18B C18 H18C 109.5
C17 C19 H19A 109.5
C17 C19 H19B 109.5
H19A C19 H19B 109.5
C17 C19 H19C 109.5
H19A C19 H19C 109.5
H19B C19 H19C 109.5
C17 C20 H20A 109.5
C17 C20 H20B 109.5
H20A C20 H20B 109.5
C17 C20 H20C 109.5
H20A C20 H20C 109.5
H20B C20 H20C 109.5
C22 C21 N3 129.3(5)
C22 C21 C26 120.3(5)
N3 C21 C26 110.3(5)
C23 C22 C21 118.8(6)
C23 C22 H22 120.6
C21 C22 H22 120.6
C22 C23 C24 120.6(6)
C22 C23 H23 119.7
C24 C23 H23 119.7
C25 C24 C23 121.7(6)
C25 C24 H24 119.1
C23 C24 H24 119.1
C24 C25 C26 118.2(5)
C24 C25 H25 120.9
C26 C25 H25 120.9
C21 C26 C25 120.4(5)
C21 C26 N4 111.0(5)
C25 C26 N4 128.6(5)
N4 C27 C29 109.5(5)
N4 C27 C30 108.6(5)
C29 C27 C30 113.7(5)
N4 C27 C28 108.0(5)
C29 C27 C28 107.9(5)
C30 C27 C28 108.9(6)
C27 C28 H28A 109.5
C27 C28 H28B 109.5
H28A C28 H28B 109.5
C27 C28 H28C 109.5
H28A C28 H28C 109.5
H28B C28 H28C 109.5
C27 C29 H29A 109.5
C27 C29 H29B 109.5
H29A C29 H29B 109.5
C27 C29 H29C 109.5
H29A C29 H29C 109.5
H29B C29 H29C 109.5
C27 C30 H30A 109.5
C27 C30 H30B 109.5
H30A C30 H30B 109.5
C27 C30 H30C 109.5
H30A C30 H30C 109.5
H30B C30 H30C 109.5
C5 N1 C1 124.9(5)
C5 N1 P1 113.5(4)
C1 N1 P1 121.6(4)
C10 N2 C11 125.6(5)
C10 N2 P1 112.5(4)
C11 N2 P1 121.9(4)
C21 N3 C17 125.1(5)
C21 N3 P2 113.2(4)
C17 N3 P2 121.7(4)
C26 N4 C27 125.3(5)
C26 N4 P2 112.4(4)
C27 N4 P2 122.3(4)
N1 P1 N2 93.2(3)
N3 P2 N4 93.0(2)
O1 S1 O3 115.2(3)
O1 S1 O2 115.6(3)
O3 S1 O2 114.9(3)
O1 S1 C15 102.9(3)
O3 S1 C15 102.3(3)
O2 S1 C15 103.2(3)
O4 S2 O6 115.8(4)
O4 S2 O5 116.1(3)
O6 S2 O5 114.2(3)
O4 S2 C16 102.2(3)
O6 S2 C16 102.3(3)
O5 S2 C16 103.4(3)

loop_
_geom_bond_atom_site_label_1
_geom_bond_atom_site_label_2
_geom_bond_distance
C1 C3 1.510(9)
C1 C4 1.514(9)
C1 N1 1.520(7)
C1 C2 1.526(9)
C2 H2A 0.98
C2 H2B 0.98
C2 H2C 0.98
C3 H3A 0.98
C3 H3B 0.98
C3 H3C 0.98
C4 H4A 0.98
C4 H4B 0.98
C4 H4C 0.98
C5 C6 1.385(9)
C5 N1 1.405(7)
C5 C10 1.408(8)
C6 C7 1.383(8)
C6 H6 0.95
C7 C8 1.391(9)
C7 H7 0.95
C8 C9 1.378(9)
C8 H8 0.95
C9 C10 1.401(8)
C9 H9 0.95
C10 N2 1.402(8)
C11 N2 1.507(7)
C11 C12 1.516(9)
C11 C14 1.520(9)
C11 C13 1.533(9)
C12 H12A 0.98
C12 H12B 0.98
C12 H12C 0.98
C13 H13A 0.98
C13 H13B 0.98
C13 H13C 0.98
C14 H14A 0.98
C14 H14B 0.98
C14 H14C 0.98
C15 F1 1.326(7)
C15 F2 1.333(7)
C15 F3 1.334(7)
C15 S1 1.826(6)
C16 F5 1.322(8)
C16 F4 1.330(7)
C16 F6 1.335(7)
C16 S2 1.814(7)
C17 N3 1.507(7)
C17 C19 1.518(8)
C17 C18 1.520(8)
C17 C20 1.533(9)
C18 H18A 0.98
C18 H18B 0.98
C18 H18C 0.98
C19 H19A 0.98
C19 H19B 0.98
C19 H19C 0.98
C20 H20A 0.98
C20 H20B 0.98
C20 H20C 0.98
C21 C22 1.398(8)
C21 N3 1.402(7)
C21 C26 1.403(8)
C22 C23 1.373(8)
C22 H22 0.95
C23 C24 1.403(8)
C23 H23 0.95
C24 C25 1.365(8)
C24 H24 0.95
C25 C26 1.405(8)
C25 H25 0.95
C26 N4 1.405(7)
C27 N4 1.498(7)
C27 C29 1.522(9)
C27 C30 1.523(9)
C27 C28 1.530(9)
C28 H28A 0.98
C28 H28B 0.98
C28 H28C 0.98
C29 H29A 0.98
C29 H29B 0.98
C29 H29C 0.98
C30 H30A 0.98
C30 H30B 0.98
C30 H30C 0.98
N1 P1 1.642(5)
N2 P1 1.646(5)
N3 P2 1.646(5)
N4 P2 1.654(5)
O1 S1 1.434(5)
O2 S1 1.441(5)
O3 S1 1.434(5)
O4 S2 1.425(5)
O5 S2 1.443(4)
O6 S2 1.433(5)
